data_7101799
loop_
_publ_author_name
'Wang, Yajun'
'Shen, Zongxuan'
'Li, Bin'
'Zhang, Yong'
'Zhang, Yawen'

_publ_section_title
;
 Dynamic kinetic resolution of 2-oxo-3-aryl-succinates by
 organocatalyzed aldolization.
;
_journal_issue 12
_journal_name_full 'Chemical communications (Cambridge, England)'
_journal_page_first 1284
_journal_page_last 1286
_journal_paper_doi 10.1039/b616382c
_journal_year 2007
_chemical_absolute_configuration unk
_chemical_formula_moiety 'C18 H24 O7'
_chemical_formula_sum 'C18 H24 O7'
_chemical_formula_weight 352.37
_chemical_name_systematic
;
?
;
_space_group_IT_number 19
_symmetry_cell_setting orthorhombic
_symmetry_Int_Tables_number 19
_symmetry_space_group_name_Hall 'P 2ac 2ab'
_symmetry_space_group_name_H-M 'P 21 21 21'
_atom_sites_solution_hydrogens geom
_atom_sites_solution_primary direct
_atom_sites_solution_secondary difmap
_audit_creation_method SHELXL-97
_cell_angle_alpha 90.00
_cell_angle_beta 90.00
_cell_angle_gamma 90.00
_cell_formula_units_Z 4
_cell_length_a 5.5529(6)
_cell_length_b 14.4502(16)
_cell_length_c 22.426(3)
_cell_measurement_reflns_used 7252
_cell_measurement_temperature 153(2)
_cell_measurement_theta_max 25.3
_cell_measurement_theta_min 3.1
_cell_volume 1799.5(4)
_computing_cell_refinement CrystalClear
_computing_data_collection CrystalClear
_computing_data_reduction CrystalStructure
_computing_structure_refinement 'SHELXL-97 (Sheldrick, 1997)'
_computing_structure_solution 'SHELXS-97 (Sheldrick, 1990)'
_diffrn_ambient_temperature 153(2)
_diffrn_detector_area_resol_mean 7.31
_diffrn_measured_fraction_theta_full 0.996
_diffrn_measured_fraction_theta_max 0.996
_diffrn_measurement_device_type 'Rigaku Mercury'
_diffrn_measurement_method \w
_diffrn_radiation_monochromator graphite
_diffrn_radiation_source 'fine-focus sealed tube'
_diffrn_radiation_type MoK\a
_diffrn_radiation_wavelength 0.71070
_diffrn_reflns_av_R_equivalents 0.0352
_diffrn_reflns_av_sigmaI/netI 0.0194
_diffrn_reflns_limit_h_max 6
_diffrn_reflns_limit_h_min -6
_diffrn_reflns_limit_k_max 17
_diffrn_reflns_limit_k_min -17
_diffrn_reflns_limit_l_max 27
_diffrn_reflns_limit_l_min -23
_diffrn_reflns_number 17443
_diffrn_reflns_theta_full 25.35
_diffrn_reflns_theta_max 25.35
_diffrn_reflns_theta_min 3.07
_exptl_absorpt_coefficient_mu 0.100
_exptl_absorpt_correction_T_max 0.9706
_exptl_absorpt_correction_T_min 0.9443
_exptl_absorpt_correction_type multi-scan
_exptl_absorpt_process_details 'Jacobson, R. (1998) Private communication'
_exptl_crystal_colour colorless
_exptl_crystal_density_diffrn 1.301
_exptl_crystal_density_method 'not measured'
_exptl_crystal_description block
_exptl_crystal_F_000 752
_exptl_crystal_size_max 0.58
_exptl_crystal_size_mid 0.42
_exptl_crystal_size_min 0.30
_refine_diff_density_max 0.173
_refine_diff_density_min -0.192
_refine_diff_density_rms 0.039
_refine_ls_extinction_method none
_refine_ls_goodness_of_fit_ref 1.071
_refine_ls_hydrogen_treatment constr
_refine_ls_matrix_type full
_refine_ls_number_parameters 232
_refine_ls_number_reflns 1929
_refine_ls_number_restraints 0
_refine_ls_restrained_S_all 1.071
_refine_ls_R_factor_all 0.0340
_refine_ls_R_factor_gt 0.0335
_refine_ls_shift/su_max 0.000
_refine_ls_shift/su_mean 0.000
_refine_ls_structure_factor_coef Fsqd
_refine_ls_weighting_details 'calc w=1/[\s^2^(Fo^2^)+(0.0464P)^2^+0.5239P] where P=(Fo^2^+2Fc^2^)/3'
_refine_ls_weighting_scheme calc
_refine_ls_wR_factor_gt 0.0826
_refine_ls_wR_factor_ref 0.0831
_reflns_number_gt 1898
_reflns_number_total 1929
_reflns_threshold_expression >2sigma(I)
_cod_data_source_file b616382c.txt
_cod_data_source_block shelxl_b
_cod_database_code 7101799

loop_
_symmetry_equiv_pos_as_xyz
'x, y, z'
'x+1/2, -y+1/2, -z'
'-x, y+1/2, -z+1/2'
'-x+1/2, -y, z+1/2'

loop_
_atom_site_label
_atom_site_type_symbol
_atom_site_fract_x
_atom_site_fract_y
_atom_site_fract_z
_atom_site_U_iso_or_equiv
_atom_site_adp_type
_atom_site_occupancy
_atom_site_symmetry_multiplicity
_atom_site_calc_flag
_atom_site_refinement_flags
O1 O -0.1468(3) 0.56184(12) 0.33146(7) 0.0311(4) Uani 1 1 d .
O2 O 0.1149(3) 0.52645(10) 0.25885(6) 0.0243(3) Uani 1 1 d .
O3 O 0.0010(3) 0.35564(10) 0.37467(6) 0.0234(3) Uani 1 1 d .
H3 H -0.0699 0.3343 0.3446 0.035 Uiso 1 1 calc R
O4 O 0.1278(3) 0.31774(10) 0.26415(6) 0.0238(3) Uani 1 1 d .
O5 O 0.5143(3) 0.36131(9) 0.27935(6) 0.0198(3) Uani 1 1 d .
O6 O 0.3730(4) 0.19912(10) 0.36397(8) 0.0394(4) Uani 1 1 d .
O7 O 0.2166(3) 0.66768(9) 0.58463(6) 0.0250(3) Uani 1 1 d .
C1 C 0.2428(4) 0.49528(13) 0.35646(8) 0.0180(4) Uani 1 1 d .
H1 H 0.4002 0.5132 0.3381 0.022 Uiso 1 1 calc R
C2 C 0.0451(4) 0.53199(13) 0.31572(9) 0.0204(4) Uani 1 1 d .
C3 C -0.0561(4) 0.55952(14) 0.21416(9) 0.0270(5) Uani 1 1 d .
H3A H -0.0802 0.6271 0.2181 0.032 Uiso 1 1 calc R
H3B H -0.2136 0.5283 0.2190 0.032 Uiso 1 1 calc R
C4 C 0.0513(6) 0.53670(18) 0.15468(10) 0.0428(7) Uani 1 1 d .
H4A H 0.2076 0.5676 0.1507 0.064 Uiso 1 1 calc R
H4B H -0.0568 0.5580 0.1230 0.064 Uiso 1 1 calc R
H4C H 0.0733 0.4696 0.1514 0.064 Uiso 1 1 calc R
C5 C 0.2349(4) 0.38675(14) 0.35808(8) 0.0186(4) Uani 1 1 d .
C6 C 0.2849(4) 0.34974(13) 0.29499(9) 0.0183(4) Uani 1 1 d .
C7 C 0.5744(4) 0.33268(14) 0.21853(8) 0.0224(4) Uani 1 1 d .
H7A H 0.7260 0.3631 0.2060 0.027 Uiso 1 1 calc R
H7B H 0.4452 0.3529 0.1910 0.027 Uiso 1 1 calc R
C8 C 0.6034(4) 0.22930(15) 0.21444(10) 0.0292(5) Uani 1 1 d .
H8A H 0.7230 0.2087 0.2437 0.044 Uiso 1 1 calc R
H8B H 0.6575 0.2126 0.1743 0.044 Uiso 1 1 calc R
H8C H 0.4486 0.1993 0.2227 0.044 Uiso 1 1 calc R
C9 C 0.4173(4) 0.35152(13) 0.40342(8) 0.0204(4) Uani 1 1 d .
H9A H 0.5727 0.3833 0.3964 0.025 Uiso 1 1 calc R
H9B H 0.3614 0.3687 0.4439 0.025 Uiso 1 1 calc R
C10 C 0.4594(4) 0.24827(14) 0.40177(9) 0.0253(5) Uani 1 1 d .
C11 C 0.6251(5) 0.21028(16) 0.44906(10) 0.0323(5) Uani 1 1 d .
H11A H 0.5996 0.1434 0.4529 0.048 Uiso 1 1 calc R
H11B H 0.5907 0.2405 0.4872 0.048 Uiso 1 1 calc R
H11C H 0.7927 0.2222 0.4377 0.048 Uiso 1 1 calc R
C12 C 0.2332(4) 0.54010(13) 0.41775(8) 0.0185(4) Uani 1 1 d .
C13 C 0.0434(4) 0.52636(14) 0.45803(9) 0.0216(4) Uani 1 1 d .
H13 H -0.0874 0.4874 0.4473 0.026 Uiso 1 1 calc R
C14 C 0.0451(4) 0.56895(14) 0.51318(9) 0.0215(4) Uani 1 1 d .
H14 H -0.0834 0.5582 0.5403 0.026 Uiso 1 1 calc R
C15 C 0.2338(4) 0.62765(13) 0.52950(8) 0.0198(4) Uani 1 1 d .
C16 C 0.4220(4) 0.64288(14) 0.48975(9) 0.0225(4) Uani 1 1 d .
H16 H 0.5504 0.6833 0.5000 0.027 Uiso 1 1 calc R
C17 C 0.4205(4) 0.59820(13) 0.43468(9) 0.0211(4) Uani 1 1 d .
H17 H 0.5510 0.6077 0.4080 0.025 Uiso 1 1 calc R
C18 C 0.4137(4) 0.72480(15) 0.60301(10) 0.0290(5) Uani 1 1 d .
H18A H 0.5631 0.6887 0.6019 0.044 Uiso 1 1 calc R
H18B H 0.3854 0.7469 0.6437 0.044 Uiso 1 1 calc R
H18C H 0.4276 0.7779 0.5760 0.044 Uiso 1 1 calc R

loop_
_atom_site_aniso_label
_atom_site_aniso_U_11
_atom_site_aniso_U_22
_atom_site_aniso_U_33
_atom_site_aniso_U_23
_atom_site_aniso_U_13
_atom_site_aniso_U_12
O1 0.0217(8) 0.0460(9) 0.0257(8) -0.0018(7) 0.0004(7) 0.0113(8)
O2 0.0262(8) 0.0274(7) 0.0193(7) 0.0018(6) 0.0000(6) 0.0052(7)
O3 0.0149(7) 0.0276(7) 0.0277(7) -0.0037(6) 0.0032(6) -0.0051(6)
O4 0.0188(7) 0.0272(7) 0.0253(7) -0.0047(6) -0.0037(6) -0.0011(7)
O5 0.0158(7) 0.0233(7) 0.0203(7) -0.0051(6) 0.0015(6) -0.0007(6)
O6 0.0518(11) 0.0245(7) 0.0419(9) -0.0032(7) -0.0171(9) 0.0015(9)
O7 0.0269(8) 0.0297(7) 0.0184(7) -0.0046(6) 0.0015(6) -0.0022(7)
C1 0.0140(9) 0.0199(9) 0.0200(9) 0.0006(8) 0.0031(9) 0.0000(8)
C2 0.0212(11) 0.0194(9) 0.0206(9) -0.0029(8) -0.0002(9) -0.0013(9)
C3 0.0318(12) 0.0253(10) 0.0239(10) 0.0016(8) -0.0072(10) 0.0053(10)
C4 0.0567(18) 0.0477(14) 0.0239(11) 0.0013(10) -0.0040(12) 0.0154(15)
C5 0.0140(10) 0.0213(9) 0.0206(9) -0.0017(8) 0.0009(9) -0.0012(9)
C6 0.0154(9) 0.0166(9) 0.0230(10) 0.0000(8) -0.0020(9) 0.0021(8)
C7 0.0206(10) 0.0293(10) 0.0174(9) -0.0035(8) 0.0023(8) -0.0012(10)
C8 0.0257(12) 0.0297(11) 0.0321(11) -0.0081(9) 0.0032(11) 0.0004(10)
C9 0.0178(10) 0.0242(9) 0.0193(9) 0.0001(8) 0.0008(8) -0.0005(9)
C10 0.0246(11) 0.0264(10) 0.0249(10) 0.0032(9) 0.0026(10) -0.0001(9)
C11 0.0328(13) 0.0338(12) 0.0303(11) 0.0059(9) -0.0037(11) 0.0059(11)
C12 0.0170(10) 0.0181(8) 0.0204(9) 0.0003(7) 0.0001(8) 0.0030(8)
C13 0.0186(10) 0.0222(9) 0.0241(9) -0.0023(8) 0.0006(9) -0.0015(9)
C14 0.0191(10) 0.0259(10) 0.0195(9) 0.0002(8) 0.0042(9) -0.0001(9)
C15 0.0215(10) 0.0193(9) 0.0186(9) -0.0007(7) -0.0014(8) 0.0038(9)
C16 0.0215(11) 0.0224(9) 0.0238(9) -0.0019(8) -0.0024(9) -0.0031(9)
C17 0.0178(10) 0.0242(10) 0.0214(9) 0.0002(8) 0.0026(9) 0.0000(9)
C18 0.0322(13) 0.0310(11) 0.0239(10) -0.0067(9) -0.0012(10) -0.0051(11)

loop_
_atom_type_symbol
_atom_type_description
_atom_type_scat_dispersion_real
_atom_type_scat_dispersion_imag
_atom_type_scat_source
C C 0.0033 0.0000 'International Tables Vol C Tables 4.2.6.8 and 6.1.1.4'
H H 0.0000 0.0000 'International Tables Vol C Tables 4.2.6.8 and 6.1.1.4'
O O 0.0106 0.0000 'International Tables Vol C Tables 4.2.6.8 and 6.1.1.4'

loop_
_geom_angle_atom_site_label_1
_geom_angle_atom_site_label_2
_geom_angle_atom_site_label_3
_geom_angle
C2 O2 C3 116.55(17)
C5 O3 H3 109.5
C6 O5 C7 115.35(16)
C15 O7 C18 116.76(17)
C12 C1 C2 111.63(16)
C12 C1 C5 113.82(15)
C2 C1 C5 109.97(16)
C12 C1 H1 107.0
C2 C1 H1 107.0
C5 C1 H1 107.0
O1 C2 O2 124.0(2)
O1 C2 C1 125.96(18)
O2 C2 C1 110.05(17)
O2 C3 C4 106.27(19)
O2 C3 H3A 110.5
C4 C3 H3A 110.5
O2 C3 H3B 110.5
C4 C3 H3B 110.5
H3A C3 H3B 108.7
C3 C4 H4A 109.5
C3 C4 H4B 109.5
H4A C4 H4B 109.5
C3 C4 H4C 109.5
H4A C4 H4C 109.5
H4B C4 H4C 109.5
O3 C5 C9 109.06(15)
O3 C5 C6 107.18(16)
C9 C5 C6 112.21(16)
O3 C5 C1 110.32(16)
C9 C5 C1 109.32(16)
C6 C5 C1 108.74(15)
O4 C6 O5 126.08(18)
O4 C6 C5 122.06(18)
O5 C6 C5 111.80(17)
O5 C7 C8 111.19(17)
O5 C7 H7A 109.4
C8 C7 H7A 109.4
O5 C7 H7B 109.4
C8 C7 H7B 109.4
H7A C7 H7B 108.0
C7 C8 H8A 109.5
C7 C8 H8B 109.5
H8A C8 H8B 109.5
C7 C8 H8C 109.5
H8A C8 H8C 109.5
H8B C8 H8C 109.5
C10 C9 C5 114.63(17)
C10 C9 H9A 108.6
C5 C9 H9A 108.6
C10 C9 H9B 108.6
C5 C9 H9B 108.6
H9A C9 H9B 107.6
O6 C10 C11 121.53(19)
O6 C10 C9 122.5(2)
C11 C10 C9 115.91(18)
C10 C11 H11A 109.5
C10 C11 H11B 109.5
H11A C11 H11B 109.5
C10 C11 H11C 109.5
H11A C11 H11C 109.5
H11B C11 H11C 109.5
C17 C12 C13 118.17(18)
C17 C12 C1 118.57(18)
C13 C12 C1 123.26(18)
C14 C13 C12 120.6(2)
C14 C13 H13 119.7
C12 C13 H13 119.7
C13 C14 C15 120.67(19)
C13 C14 H14 119.7
C15 C14 H14 119.7
O7 C15 C16 124.39(19)
O7 C15 C14 116.16(18)
C16 C15 C14 119.45(17)
C15 C16 C17 119.33(19)
C15 C16 H16 120.3
C17 C16 H16 120.3
C12 C17 C16 121.79(19)
C12 C17 H17 119.1
C16 C17 H17 119.1
O7 C18 H18A 109.5
O7 C18 H18B 109.5
H18A C18 H18B 109.5
O7 C18 H18C 109.5
H18A C18 H18C 109.5
H18B C18 H18C 109.5

loop_
_geom_bond_atom_site_label_1
_geom_bond_atom_site_label_2
_geom_bond_distance
O1 C2 1.203(3)
O2 C2 1.335(2)
O2 C3 1.461(2)
O3 C5 1.424(2)
O3 H3 0.8400
O4 C6 1.205(2)
O5 C6 1.332(3)
O5 C7 1.464(2)
O6 C10 1.205(3)
O7 C15 1.368(2)
O7 C18 1.432(3)
C1 C12 1.520(3)
C1 C2 1.523(3)
C1 C5 1.569(3)
C1 H1 1.0000
C3 C4 1.498(3)
C3 H3A 0.9900
C3 H3B 0.9900
C4 H4A 0.9800
C4 H4B 0.9800
C4 H4C 0.9800
C5 C9 1.523(3)
C5 C6 1.538(3)
C7 C8 1.505(3)
C7 H7A 0.9900
C7 H7B 0.9900
C8 H8A 0.9800
C8 H8B 0.9800
C8 H8C 0.9800
C9 C10 1.511(3)
C9 H9A 0.9900
C9 H9B 0.9900
C10 C11 1.507(3)
C11 H11A 0.9800
C11 H11B 0.9800
C11 H11C 0.9800
C12 C17 1.389(3)
C12 C13 1.402(3)
C13 C14 1.381(3)
C13 H13 0.9500
C14 C15 1.397(3)
C14 H14 0.9500
C15 C16 1.391(3)
C16 C17 1.394(3)
C16 H16 0.9500
C17 H17 0.9500
C18 H18A 0.9800
C18 H18B 0.9800
C18 H18C 0.9800

loop_
_geom_hbond_atom_site_label_D
_geom_hbond_atom_site_label_H
_geom_hbond_atom_site_label_A
_geom_hbond_distance_DH
_geom_hbond_distance_HA
_geom_hbond_distance_DA
_geom_hbond_angle_DHA
_geom_hbond_site_symmetry_A
C17 H17 O1 0.95 2.49 3.378(3) 155.5 1_655
C7 H7B O7 0.99 2.57 3.410(2) 143.0 4_564
O3 H3 O4 0.84 2.13 2.634(2) 118.8 .

loop_
_geom_torsion_atom_site_label_1
_geom_torsion_atom_site_label_2
_geom_torsion_atom_site_label_3
_geom_torsion_atom_site_label_4
_geom_torsion
C3 O2 C2 O1 0.2(3)
C3 O2 C2 C1 -179.81(15)
C12 C1 C2 O1 -27.8(3)
C5 C1 C2 O1 99.5(2)
C12 C1 C2 O2 152.24(16)
C5 C1 C2 O2 -80.4(2)
C2 O2 C3 C4 -174.01(19)
C12 C1 C5 O3 71.4(2)
C2 C1 C5 O3 -54.7(2)
C12 C1 C5 C9 -48.5(2)
C2 C1 C5 C9 -174.64(16)
C12 C1 C5 C6 -171.35(16)
C2 C1 C5 C6 62.5(2)
C7 O5 C6 O4 0.7(3)
C7 O5 C6 C5 -176.67(15)
O3 C5 C6 O4 13.3(2)
C9 C5 C6 O4 133.0(2)
C1 C5 C6 O4 -105.9(2)
O3 C5 C6 O5 -169.16(15)
C9 C5 C6 O5 -49.5(2)
C1 C5 C6 O5 71.6(2)
C6 O5 C7 C8 -79.0(2)
O3 C5 C9 C10 69.5(2)
C6 C5 C9 C10 -49.1(2)
C1 C5 C9 C10 -169.77(17)
C5 C9 C10 O6 6.7(3)
C5 C9 C10 C11 -175.66(18)
C2 C1 C12 C17 -112.8(2)
C5 C1 C12 C17 122.0(2)
C2 C1 C12 C13 66.7(2)
C5 C1 C12 C13 -58.6(3)
C17 C12 C13 C14 -0.6(3)
C1 C12 C13 C14 179.91(18)
C12 C13 C14 C15 1.0(3)
C18 O7 C15 C16 -3.6(3)
C18 O7 C15 C14 177.34(18)
C13 C14 C15 O7 178.90(18)
C13 C14 C15 C16 -0.3(3)
O7 C15 C16 C17 -179.98(18)
C14 C15 C16 C17 -0.9(3)
C13 C12 C17 C16 -0.6(3)
C1 C12 C17 C16 178.93(17)
C15 C16 C17 C12 1.3(3)

loop_
_cod_related_entry_id
_cod_related_entry_database
_cod_related_entry_code
1 ChemSpider 21198103
